data_4509219
loop_
_publ_author_name
'Childs, Scott L.'
'Wood, Peter A.'
'Rodr\'iguez-Hornedo, Na\'ir'
'Reddy, L. Sreenivas'
'Hardcastle, Kenneth I.'

_publ_contact_author 'Scott L Childs'
_publ_section_title
;
 Analysis of 50 Crystal Structures Containing Carbamazepine Using
 theMaterialsModule ofMercury CSD
;
_journal_issue 4
_journal_name_full 'Crystal Growth &amp; Design'
_journal_page_first 1869
_journal_paper_doi 10.1021/cg801056c
_journal_volume 9
_journal_year 2009
_chemical_formula_moiety 'C26 H20 N2 O4'
_chemical_formula_sum 'C26 H20 N2 O4'
_chemical_formula_weight 424.44
_chemical_name_common 'carbamazepine:1-hydroxy-2-naphthoic acid cocrystal (1:1)'
_chemical_name_systematic
;

 5H-Dibenz(b,f)azepine-5-carboxamide 1-hydroxy-2-naphthoic acid

;
_space_group_IT_number 14
_symmetry_cell_setting monoclinic
_symmetry_space_group_name_Hall '-P 2ybc'
_symmetry_space_group_name_H-M 'P 1 21/c 1'
_atom_sites_solution_hydrogens geom
_atom_sites_solution_primary direct
_atom_sites_solution_secondary difmap
_audit_creation_method SHELXL-97
_cell_angle_alpha 90.00
_cell_angle_beta 99.062(6)
_cell_angle_gamma 90.00
_cell_formula_units_Z 4
_cell_length_a 16.6411(13)
_cell_length_b 5.0526(5)
_cell_length_c 24.493(2)
_cell_measurement_reflns_used 591
_cell_measurement_temperature 173(2)
_cell_measurement_theta_max 61.41
_cell_measurement_theta_min 6.02
_cell_volume 2033.7(3)
_computing_cell_refinement 'Bruker SMART'
_computing_data_collection 'Bruker SMART'
_computing_data_reduction 'Bruker SAINT'
_computing_molecular_graphics 'Bruker SHELXTL'
_computing_publication_material 'Bruker SHELXTL'
_computing_structure_refinement 'SHELXL-97 (Sheldrick, 1997)'
_computing_structure_solution 'SHELXS-97 (Sheldrick, 1990)'
_diffrn_ambient_temperature 173(2)
_diffrn_measured_fraction_theta_full 0.900
_diffrn_measured_fraction_theta_max 0.900
_diffrn_measurement_device_type 'CCD area detector'
_diffrn_measurement_method 'phi and omega scans'
_diffrn_radiation_monochromator graphite
_diffrn_radiation_source 'fine-focus sealed tube'
_diffrn_radiation_type CuK\a
_diffrn_radiation_wavelength 1.54178
_diffrn_reflns_av_R_equivalents 0.0651
_diffrn_reflns_av_sigmaI/netI 0.0729
_diffrn_reflns_limit_h_max 17
_diffrn_reflns_limit_h_min -16
_diffrn_reflns_limit_k_max 5
_diffrn_reflns_limit_k_min -5
_diffrn_reflns_limit_l_max 28
_diffrn_reflns_limit_l_min -25
_diffrn_reflns_number 6556
_diffrn_reflns_theta_full 65.29
_diffrn_reflns_theta_max 65.29
_diffrn_reflns_theta_min 6.02
_exptl_absorpt_coefficient_mu 0.770
_exptl_absorpt_correction_T_max 0.9773
_exptl_absorpt_correction_T_min 0.7853
_exptl_absorpt_correction_type multi-scan
_exptl_absorpt_process_details SADABS
_exptl_crystal_colour colourless
_exptl_crystal_density_diffrn 1.386
_exptl_crystal_density_method 'not measured'
_exptl_crystal_description needle
_exptl_crystal_F_000 888
_exptl_crystal_size_max 0.33
_exptl_crystal_size_mid 0.06
_exptl_crystal_size_min 0.03
_refine_diff_density_max 0.214
_refine_diff_density_min -0.246
_refine_diff_density_rms 0.052
_refine_ls_extinction_coef 0.0021(2)
_refine_ls_extinction_expression Fc^*^=kFc[1+0.001xFc^2^\l^3^/sin(2\q)]^-1/4^
_refine_ls_extinction_method SHELXL
_refine_ls_goodness_of_fit_ref 1.033
_refine_ls_hydrogen_treatment mixed
_refine_ls_matrix_type full
_refine_ls_number_parameters 300
_refine_ls_number_reflns 3125
_refine_ls_number_restraints 0
_refine_ls_restrained_S_all 1.033
_refine_ls_R_factor_all 0.1078
_refine_ls_R_factor_gt 0.0529
_refine_ls_shift/su_max 0.000
_refine_ls_shift/su_mean 0.000
_refine_ls_structure_factor_coef Fsqd
_refine_ls_weighting_details 'calc w=1/[\s^2^(Fo^2^)+(0.0550P)^2^+0.0000P] where P=(Fo^2^+2Fc^2^)/3'
_refine_ls_weighting_scheme calc
_refine_ls_wR_factor_gt 0.1095
_refine_ls_wR_factor_ref 0.1301
_reflns_number_gt 1812
_reflns_number_total 3125
_reflns_threshold_expression >2sigma(I)
_cod_data_source_file cg801056csup1.cif
_cod_data_source_block 46
_cod_depositor_comments
;
The following automatic conversions were performed:

'_symmetry_cell_setting' value 'Monoclinic' changed to 'monoclinic'
according to /home/saulius/struct/CIF-dictionaries/cif_core.dic
dictionary named 'cif_core.dic' version 2.4.2 from 2011-04-26.

Automatic conversion script
Id: cif_fix_values 1891 2012-01-12 08:04:46Z andrius 
;
_cod_original_sg_symbol_H-M P2(1)/c
_cod_database_code 4509219

loop_
_symmetry_equiv_pos_as_xyz
'x, y, z'
'-x, y+1/2, -z+1/2'
'-x, -y, -z'
'x, -y-1/2, z-1/2'

loop_
_atom_site_label
_atom_site_type_symbol
_atom_site_fract_x
_atom_site_fract_y
_atom_site_fract_z
_atom_site_U_iso_or_equiv
_atom_site_adp_type
_atom_site_occupancy
_atom_site_symmetry_multiplicity
_atom_site_calc_flag
_atom_site_refinement_flags
C1 C 0.06152(19) 0.6783(6) 0.89197(13) 0.0291(8) Uani 1 1 d .
C2 C 0.0381(2) 0.8772(7) 0.92481(13) 0.0349(8) Uani 1 1 d .
H2 H 0.0782 0.9865 0.9456 0.042 Uiso 1 1 calc R
C3 C -0.0432(2) 0.9184(7) 0.92768(14) 0.0393(9) Uani 1 1 d .
H3 H -0.0591 1.0551 0.9504 0.047 Uiso 1 1 calc R
C4 C -0.1022(2) 0.7571(7) 0.89679(14) 0.0386(9) Uani 1 1 d .
H4 H -0.1582 0.7811 0.8991 0.046 Uiso 1 1 calc R
C5 C -0.07830(19) 0.5633(7) 0.86307(13) 0.0367(9) Uani 1 1 d .
H5 H -0.1187 0.4555 0.8421 0.044 Uiso 1 1 calc R
C6 C 0.00366(19) 0.5201(7) 0.85867(13) 0.0330(8) Uani 1 1 d .
C7 C 0.0253(2) 0.3215(7) 0.82049(13) 0.0355(9) Uani 1 1 d .
H7 H -0.0094 0.1716 0.8145 0.043 Uiso 1 1 calc R
C8 C 0.0885(2) 0.3257(7) 0.79282(14) 0.0378(9) Uani 1 1 d .
H8 H 0.0930 0.1793 0.7692 0.045 Uiso 1 1 calc R
C9 C 0.15133(19) 0.5287(7) 0.79469(14) 0.0337(8) Uani 1 1 d .
C10 C 0.1868(2) 0.5797(8) 0.74758(14) 0.0418(9) Uani 1 1 d .
H10 H 0.1718 0.4741 0.7155 0.050 Uiso 1 1 calc R
C11 C 0.2432(2) 0.7793(8) 0.74656(15) 0.0426(10) Uani 1 1 d .
H11 H 0.2658 0.8105 0.7139 0.051 Uiso 1 1 calc R
C12 C 0.2667(2) 0.9342(8) 0.79281(15) 0.0426(9) Uani 1 1 d .
H12 H 0.3048 1.0735 0.7919 0.051 Uiso 1 1 calc R
C13 C 0.23434(19) 0.8849(7) 0.84068(14) 0.0370(9) Uani 1 1 d .
H13 H 0.2506 0.9896 0.8727 0.044 Uiso 1 1 calc R
C14 C 0.17836(19) 0.6832(7) 0.84173(13) 0.0312(8) Uani 1 1 d .
C15 C 0.1935(2) 0.4935(7) 0.93400(13) 0.0320(8) Uani 1 1 d .
C1G C 0.6257(2) 0.2465(7) 0.94198(13) 0.0347(8) Uani 1 1 d .
C2G C 0.6556(2) 0.3979(7) 0.90313(14) 0.0354(8) Uani 1 1 d .
C3G C 0.60662(19) 0.5944(7) 0.87109(13) 0.0312(8) Uani 1 1 d .
C4G C 0.6365(2) 0.7519(7) 0.83153(14) 0.0397(9) Uani 1 1 d .
H4G H 0.6912 0.7332 0.8255 0.048 Uiso 1 1 calc R
C5G C 0.5860(2) 0.9335(7) 0.80155(15) 0.0433(9) Uani 1 1 d .
H5G H 0.6063 1.0407 0.7749 0.052 Uiso 1 1 calc R
C6G C 0.5055(2) 0.9621(8) 0.80969(16) 0.0495(10) Uani 1 1 d .
H6G H 0.4713 1.0865 0.7882 0.059 Uiso 1 1 calc R
C7G C 0.4754(2) 0.8144(8) 0.84795(16) 0.0506(11) Uani 1 1 d .
H7G H 0.4206 0.8383 0.8534 0.061 Uiso 1 1 calc R
C8G C 0.5258(2) 0.6212(7) 0.88053(14) 0.0382(9) Uani 1 1 d .
C9G C 0.4952(2) 0.4669(7) 0.92038(15) 0.0452(10) Uani 1 1 d .
H9G H 0.4407 0.4904 0.9264 0.054 Uiso 1 1 calc R
C10G C 0.5439(2) 0.2821(7) 0.95070(15) 0.0408(9) Uani 1 1 d .
H10G H 0.5229 0.1780 0.9775 0.049 Uiso 1 1 calc R
C11G C 0.6778(2) 0.0449(7) 0.97303(13) 0.0349(8) Uani 1 1 d .
H1N H 0.115(3) 0.486(8) 0.9828(16) 0.056(15) Uiso 1 1 d .
H2N H 0.192(3) 0.327(10) 1.006(2) 0.094(17) Uiso 1 1 d .
N1 N 0.14644(15) 0.6288(5) 0.89167(10) 0.0304(7) Uani 1 1 d .
N2 N 0.1591(2) 0.4334(7) 0.97821(12) 0.0380(8) Uani 1 1 d .
O1 O 0.26483(14) 0.4304(5) 0.93017(9) 0.0422(6) Uani 1 1 d .
O1G O 0.73299(13) 0.3732(5) 0.89287(10) 0.0411(6) Uani 1 1 d .
H1G H 0.7569 0.2536 0.9130 0.062 Uiso 1 1 calc R
O2G O 0.74864(15) -0.0004(5) 0.96530(10) 0.0419(6) Uani 1 1 d .
O3G O 0.64357(14) -0.0876(5) 1.00899(10) 0.0438(7) Uani 1 1 d .
H3G H 0.6750 -0.2087 1.0227 0.066 Uiso 1 1 calc R

loop_
_atom_site_aniso_label
_atom_site_aniso_U_11
_atom_site_aniso_U_22
_atom_site_aniso_U_33
_atom_site_aniso_U_23
_atom_site_aniso_U_13
_atom_site_aniso_U_12
C1 0.0312(19) 0.0310(18) 0.0251(18) 0.0042(15) 0.0040(13) -0.0007(14)
C2 0.042(2) 0.0335(19) 0.0294(19) -0.0021(17) 0.0046(14) -0.0019(15)
C3 0.052(2) 0.039(2) 0.030(2) 0.0032(17) 0.0127(16) 0.0054(17)
C4 0.033(2) 0.048(2) 0.035(2) 0.0080(18) 0.0071(15) 0.0045(16)
C5 0.035(2) 0.044(2) 0.030(2) 0.0008(17) 0.0024(14) -0.0005(16)
C6 0.036(2) 0.0344(19) 0.0278(18) 0.0040(16) 0.0022(14) 0.0012(15)
C7 0.036(2) 0.034(2) 0.034(2) -0.0001(16) -0.0024(15) -0.0011(15)
C8 0.042(2) 0.035(2) 0.033(2) -0.0050(17) -0.0010(16) 0.0026(16)
C9 0.0321(19) 0.034(2) 0.034(2) 0.0019(16) 0.0031(15) 0.0083(15)
C10 0.043(2) 0.052(2) 0.030(2) 0.0016(18) 0.0046(15) 0.0158(18)
C11 0.039(2) 0.055(3) 0.036(2) 0.0158(19) 0.0111(16) 0.0122(18)
C12 0.030(2) 0.046(2) 0.051(2) 0.014(2) 0.0070(16) 0.0044(16)
C13 0.034(2) 0.040(2) 0.036(2) 0.0040(17) 0.0030(15) 0.0012(16)
C14 0.0281(19) 0.0386(19) 0.0268(19) 0.0044(16) 0.0037(14) 0.0054(15)
C15 0.036(2) 0.0314(18) 0.0264(19) -0.0007(16) -0.0025(15) -0.0046(15)
C1G 0.046(2) 0.0327(19) 0.0258(19) 0.0003(16) 0.0070(15) -0.0048(16)
C2G 0.031(2) 0.039(2) 0.037(2) -0.0081(18) 0.0070(14) -0.0027(16)
C3G 0.0319(19) 0.0310(18) 0.0300(19) -0.0039(16) 0.0021(13) -0.0004(14)
C4G 0.042(2) 0.040(2) 0.036(2) 0.0000(18) 0.0051(15) -0.0054(17)
C5G 0.048(2) 0.036(2) 0.043(2) 0.0042(18) -0.0007(17) -0.0030(17)
C6G 0.051(3) 0.044(2) 0.048(2) 0.013(2) -0.0061(18) 0.0031(19)
C7G 0.041(2) 0.054(3) 0.052(3) 0.008(2) -0.0052(18) 0.0093(18)
C8G 0.041(2) 0.036(2) 0.038(2) 0.0000(18) 0.0069(15) -0.0034(16)
C9G 0.037(2) 0.047(2) 0.052(2) 0.002(2) 0.0094(17) 0.0036(18)
C10G 0.041(2) 0.038(2) 0.044(2) 0.0009(18) 0.0086(16) 0.0046(16)
C11G 0.041(2) 0.033(2) 0.029(2) 0.0000(17) 0.0028(15) -0.0059(16)
N1 0.0311(16) 0.0348(16) 0.0248(15) 0.0013(13) 0.0033(11) 0.0001(12)
N2 0.036(2) 0.046(2) 0.0305(19) 0.0054(15) 0.0020(14) 0.0010(15)
O1 0.0357(15) 0.0495(16) 0.0402(15) 0.0101(13) 0.0019(10) 0.0021(12)
O1G 0.0377(15) 0.0417(16) 0.0438(15) 0.0070(12) 0.0062(11) 0.0040(11)
O2G 0.0423(16) 0.0394(15) 0.0450(15) 0.0059(12) 0.0099(11) 0.0025(11)
O3G 0.0436(15) 0.0443(16) 0.0429(15) 0.0146(13) 0.0051(11) 0.0029(12)

loop_
_atom_type_symbol
_atom_type_description
_atom_type_scat_dispersion_real
_atom_type_scat_dispersion_imag
_atom_type_scat_source
C C 0.0181 0.0091 'International Tables Vol C Tables 4.2.6.8 and 6.1.1.4'
H H 0.0000 0.0000 'International Tables Vol C Tables 4.2.6.8 and 6.1.1.4'
N N 0.0311 0.0180 'International Tables Vol C Tables 4.2.6.8 and 6.1.1.4'
O O 0.0492 0.0322 'International Tables Vol C Tables 4.2.6.8 and 6.1.1.4'

loop_
_geom_angle_atom_site_label_1
_geom_angle_atom_site_label_2
_geom_angle_atom_site_label_3
_geom_angle
C2 C1 C6 121.3(3)
C2 C1 N1 119.9(3)
C6 C1 N1 118.8(3)
C1 C2 C3 120.5(3)
C1 C2 H2 119.7
C3 C2 H2 119.7
C2 C3 C4 119.5(3)
C2 C3 H3 120.2
C4 C3 H3 120.2
C5 C4 C3 119.5(3)
C5 C4 H4 120.3
C3 C4 H4 120.3
C4 C5 C6 122.2(3)
C4 C5 H5 118.9
C6 C5 H5 118.9
C5 C6 C1 116.9(3)
C5 C6 C7 119.9(3)
C1 C6 C7 123.2(3)
C8 C7 C6 127.5(3)
C8 C7 H7 116.2
C6 C7 H7 116.2
C7 C8 C9 127.7(3)
C7 C8 H8 116.2
C9 C8 H8 116.2
C10 C9 C14 116.8(3)
C10 C9 C8 119.8(3)
C14 C9 C8 123.4(3)
C11 C10 C9 121.7(4)
C11 C10 H10 119.2
C9 C10 H10 119.2
C10 C11 C12 120.3(3)
C10 C11 H11 119.8
C12 C11 H11 119.8
C11 C12 C13 119.5(4)
C11 C12 H12 120.2
C13 C12 H12 120.2
C14 C13 C12 120.0(3)
C14 C13 H13 120.0
C12 C13 H13 120.0
C13 C14 C9 121.6(3)
C13 C14 N1 119.8(3)
C9 C14 N1 118.6(3)
O1 C15 N2 122.5(3)
O1 C15 N1 120.4(3)
N2 C15 N1 117.2(3)
C2G C1G C10G 119.6(3)
C2G C1G C11G 119.7(3)
C10G C1G C11G 120.7(3)
O1G C2G C1G 122.3(3)
O1G C2G C3G 115.8(3)
C1G C2G C3G 121.8(3)
C4G C3G C8G 120.7(3)
C4G C3G C2G 122.5(3)
C8G C3G C2G 116.8(3)
C5G C4G C3G 119.6(3)
C5G C4G H4G 120.2
C3G C4G H4G 120.2
C4G C5G C6G 120.9(4)
C4G C5G H5G 119.6
C6G C5G H5G 119.6
C7G C6G C5G 120.7(4)
C7G C6G H6G 119.6
C5G C6G H6G 119.6
C6G C7G C8G 120.6(4)
C6G C7G H7G 119.7
C8G C7G H7G 119.7
C9G C8G C3G 121.4(3)
C9G C8G C7G 121.1(3)
C3G C8G C7G 117.5(3)
C10G C9G C8G 120.3(3)
C10G C9G H9G 119.8
C8G C9G H9G 119.8
C9G C10G C1G 120.1(3)
C9G C10G H10G 120.0
C1G C10G H10G 120.0
O2G C11G O3G 122.2(3)
O2G C11G C1G 123.0(3)
O3G C11G C1G 114.8(3)
C15 N1 C14 119.6(3)
C15 N1 C1 121.7(3)
C14 N1 C1 117.9(2)
C15 N2 H1N 124(3)
C15 N2 H2N 115(3)
H1N N2 H2N 122(4)
C2G O1G H1G 109.5
C11G O3G H3G 109.5

loop_
_geom_bond_atom_site_label_1
_geom_bond_atom_site_label_2
_geom_bond_distance
C1 C2 1.381(5)
C1 C6 1.408(4)
C1 N1 1.436(4)
C2 C3 1.382(5)
C2 H2 0.9500
C3 C4 1.402(5)
C3 H3 0.9500
C4 C5 1.380(5)
C4 H4 0.9500
C5 C6 1.402(5)
C5 H5 0.9500
C6 C7 1.455(5)
C7 C8 1.337(5)
C7 H7 0.9500
C8 C9 1.461(5)
C8 H8 0.9500
C9 C10 1.401(5)
C9 C14 1.406(5)
C10 C11 1.380(5)
C10 H10 0.9500
C11 C12 1.382(5)
C11 H11 0.9500
C12 C13 1.388(5)
C12 H12 0.9500
C13 C14 1.384(5)
C13 H13 0.9500
C14 N1 1.435(4)
C15 O1 1.246(4)
C15 N2 1.337(4)
C15 N1 1.379(4)
C1G C2G 1.374(5)
C1G C10G 1.421(5)
C1G C11G 1.470(5)
C2G O1G 1.356(4)
C2G C3G 1.437(5)
C3G C4G 1.404(5)
C3G C8G 1.406(5)
C4G C5G 1.376(5)
C4G H4G 0.9500
C5G C6G 1.392(5)
C5G H5G 0.9500
C6G C7G 1.354(5)
C6G H6G 0.9500
C7G C8G 1.443(5)
C7G H7G 0.9500
C8G C9G 1.406(5)
C9G C10G 1.375(5)
C9G H9G 0.9500
C10G H10G 0.9500
C11G O2G 1.245(4)
C11G O3G 1.306(4)
N2 H1N 0.81(4)
N2 H2N 0.96(5)
O1G H1G 0.8400
O3G H3G 0.8400

loop_
_geom_hbond_atom_site_label_D
_geom_hbond_atom_site_label_H
_geom_hbond_atom_site_label_A
_geom_hbond_distance_DH
_geom_hbond_distance_HA
_geom_hbond_distance_DA
_geom_hbond_angle_DHA
_geom_hbond_site_symmetry_A
N2 H2N O2G 0.96(5) 1.99(6) 2.896(4) 155(4) 3_657
O3G H3G O1 0.84 1.80 2.613(3) 163.9 3_657
O1G H1G O2G 0.84 1.83 2.575(3) 146.5 .

loop_
_geom_torsion_atom_site_label_1
_geom_torsion_atom_site_label_2
_geom_torsion_atom_site_label_3
_geom_torsion_atom_site_label_4
_geom_torsion
C6 C1 C2 C3 2.9(5)
N1 C1 C2 C3 -176.7(3)
C1 C2 C3 C4 -0.2(5)
C2 C3 C4 C5 -1.4(5)
C3 C4 C5 C6 0.3(5)
C4 C5 C6 C1 2.2(5)
C4 C5 C6 C7 -177.0(3)
C2 C1 C6 C5 -3.8(5)
N1 C1 C6 C5 175.8(3)
C2 C1 C6 C7 175.4(3)
N1 C1 C6 C7 -5.0(5)
C5 C6 C7 C8 148.2(4)
C1 C6 C7 C8 -31.0(5)
C6 C7 C8 C9 0.7(6)
C7 C8 C9 C10 -148.2(3)
C7 C8 C9 C14 30.7(5)
C14 C9 C10 C11 -2.7(5)
C8 C9 C10 C11 176.4(3)
C9 C10 C11 C12 0.6(5)
C10 C11 C12 C13 1.1(5)
C11 C12 C13 C14 -0.5(5)
C12 C13 C14 C9 -1.6(5)
C12 C13 C14 N1 178.6(3)
C10 C9 C14 C13 3.2(5)
C8 C9 C14 C13 -175.8(3)
C10 C9 C14 N1 -177.0(3)
C8 C9 C14 N1 4.0(5)
C10G C1G C2G O1G -180.0(3)
C11G C1G C2G O1G -1.6(5)
C10G C1G C2G C3G 0.6(5)
C11G C1G C2G C3G 179.0(3)
O1G C2G C3G C4G 0.0(5)
C1G C2G C3G C4G 179.5(3)
O1G C2G C3G C8G 179.2(3)
C1G C2G C3G C8G -1.3(5)
C8G C3G C4G C5G -0.3(5)
C2G C3G C4G C5G 178.9(3)
C3G C4G C5G C6G -0.4(5)
C4G C5G C6G C7G 1.0(6)
C5G C6G C7G C8G -1.0(6)
C4G C3G C8G C9G -179.3(3)
C2G C3G C8G C9G 1.5(5)
C4G C3G C8G C7G 0.3(5)
C2G C3G C8G C7G -178.9(3)
C6G C7G C8G C9G 180.0(4)
C6G C7G C8G C3G 0.3(6)
C3G C8G C9G C10G -0.9(5)
C7G C8G C9G C10G 179.4(4)
C8G C9G C10G C1G 0.2(5)
C2G C1G C10G C9G 0.0(5)
C11G C1G C10G C9G -178.4(3)
C2G C1G C11G O2G -1.2(5)
C10G C1G C11G O2G 177.1(3)
C2G C1G C11G O3G 179.9(3)
C10G C1G C11G O3G -1.7(5)
O1 C15 N1 C14 3.6(5)
N2 C15 N1 C14 -175.9(3)
O1 C15 N1 C1 172.8(3)
N2 C15 N1 C1 -6.6(5)
C13 C14 N1 C15 -76.9(4)
C9 C14 N1 C15 103.3(3)
C13 C14 N1 C1 113.4(3)
C9 C14 N1 C1 -66.4(4)
C2 C1 N1 C15 77.5(4)
C6 C1 N1 C15 -102.1(4)
C2 C1 N1 C14 -113.1(3)
C6 C1 N1 C14 67.3(4)
